data_4003641
loop_
_publ_author_name
'Goronzy, Dominic P.'
'Stan\<ek, Jan'
'Avery, Erin'
'Guo, Han'
'Bastl, Zden\<ek'
'Du\<sek, Michal'
'Gallup, Nathan M.'
'G\"un, Saliha'
'Ku\<cer\'akov\'a, Monika'
'Levandowski, Brian J.'
'Mach\'a\<cek, Jan'
'\<S\'icha, V\'aclav'
'Thomas, John C.'
'Yavuz, Adem'
'Houk, K. N.'
'Dan\?i\,sman, Mehmet Fatih'
'Mete, Ersen'
'Alexandrova, Anastassia N.'
'Ba\<se, Tom\'a\<s'
'Weiss, Paul S.'

_publ_section_title
;
 Influence of Terminal Carboxyl Groups on the Structure and Reactivity of
 Functionalized m-Carboranethiolate Self-Assembled Monolayers
;
_journal_name_full 'Chemistry of Materials'
_journal_paper_doi 10.1021/acs.chemmater.0c02722
_journal_year 2020
_chemical_formula_moiety 'C6 H24 B20 O4 S2'
_chemical_formula_sum 'C6 H24 B20 O4 S2'
_chemical_formula_weight 440.6
_space_group_IT_number 15
_space_group_name_Hall '-C 2yc'
_space_group_name_H-M_alt 'C 1 2/c 1'
_symmetry_cell_setting monoclinic
_symmetry_Int_Tables_number 15
_symmetry_space_group_name_Hall '-C 2yc'
_symmetry_space_group_name_H-M 'C 1 2/c 1'
_cell_angle_alpha 90
_cell_angle_beta 119.7080(16)
_cell_angle_gamma 90
_cell_formula_units_Z 8
_cell_length_a 32.2102(4)
_cell_length_b 6.90160(10)
_cell_length_c 23.2398(5)
_cell_measurement_reflns_used 22186
_cell_measurement_temperature 120.00(10)
_cell_measurement_theta_max 66.94
_cell_measurement_theta_min 4.37
_cell_volume 4487.21(15)
_computing_cell_refinement 'CrysAlisPro 1.171.38.31a (Agilent, 2015)'
_computing_data_collection 'CrysAlisPro 1.171.38.31a (Agilent, 2015)'
_computing_data_reduction 'CrysAlisPro 1.171.38.31a (Agilent, 2015)'
_diffrn_ambient_temperature 120
_diffrn_detector 'CCD plate'
_diffrn_detector_area_resol_mean 5.1783
_diffrn_measured_fraction_theta_full 0.99
_diffrn_measured_fraction_theta_max 0.99
_diffrn_measurement_device 'four-circle diffractometer'
_diffrn_measurement_device_type 'Xcalibur, AtlasS2, Gemini ultra'
_diffrn_measurement_method '\w scans'
_diffrn_radiation_monochromator mirror
_diffrn_radiation_probe x-ray
_diffrn_radiation_source 'X-ray tube'
_diffrn_radiation_type 'Cu K\a'
_diffrn_radiation_wavelength 1.54184
_diffrn_reflns_av_R_equivalents 0.0313
_diffrn_reflns_av_unetI/netI 0.013
_diffrn_reflns_limit_h_max 38
_diffrn_reflns_limit_h_min -38
_diffrn_reflns_limit_k_max 8
_diffrn_reflns_limit_k_min -7
_diffrn_reflns_limit_l_max 27
_diffrn_reflns_limit_l_min -27
_diffrn_reflns_number 35917
_diffrn_reflns_reduction_process
;
Integration of the CCD images was done by program CrysAlisPro
(Agilent Technologies, 2010). The same program was used for indexing of the
crystal shape and absorption correction.
;
_diffrn_reflns_theta_full 66.9
_diffrn_reflns_theta_max 66.9
_diffrn_reflns_theta_min 3.93
_diffrn_source 'fine-focus sealed X-ray tube'
_exptl_absorpt_coefficient_mu 2.236
_exptl_absorpt_correction_T_max 1
_exptl_absorpt_correction_T_min 0.496
_exptl_absorpt_correction_type multi-scan
_exptl_absorpt_process_details
;
CrysAlisPro 1.171.38.31a (Agilent, 2015)
Empirical absorption correction using spherical harmonics,
 implemented in SCALE3 ABSPACK scaling algorithm.
;
_exptl_crystal_colour white
_exptl_crystal_density_diffrn 1.3043
_exptl_crystal_description 'polygon shape'
_exptl_crystal_F_000 1792
_exptl_crystal_size_max 0.8317
_exptl_crystal_size_mid 0.0949
_exptl_crystal_size_min 0.0657
_refine_diff_density_max 0.58
_refine_diff_density_min -0.32
_refine_ls_extinction_method none
_refine_ls_goodness_of_fit_gt 2.34
_refine_ls_goodness_of_fit_ref 2.29
_refine_ls_hydrogen_treatment mixed
_refine_ls_number_constraints 24
_refine_ls_number_parameters 348
_refine_ls_number_reflns 3932
_refine_ls_number_restraints 24
_refine_ls_R_factor_all 0.0404
_refine_ls_R_factor_gt 0.0376
_refine_ls_shift/su_max 0.0367
_refine_ls_shift/su_mean 0.0024
_refine_ls_structure_factor_coef Fsqd
_refine_ls_weighting_details w=1/(\s^2^(I)+0.0016I^2^)
_refine_ls_weighting_scheme sigma
_refine_ls_wR_factor_gt 0.1149
_refine_ls_wR_factor_ref 0.1173
_reflns_number_gt 3644
_reflns_number_total 3932
_reflns_threshold_expression I>3\s(I)
_cod_data_source_file cm0c02722_si_003.cif
_cod_data_source_block I
_cod_depositor_comments
;
The following automatic conversions were performed:

data item '_diffrn_radiation_probe' value 'X-ray' was changed to
'x-ray' in accordance with the
/home/data/users/saulius/crontab/automatic-downloads/rss-feeds/ACS/lib/dictionaries/cif_core.dic
dictionary named 'cif_core.dic' version 2.4.2 last updated on
2011-04-26.

Automatic conversion script
Id: cif_fix_values 7556 2019-12-06 15:28:31Z antanas 
;
_cod_database_code 4003641

loop_
_space_group_symop_id
_space_group_symop_operation_xyz
1 x,y,z
2 -x,y,-z+1/2
3 -x,-y,-z
4 x,-y,z+1/2
5 x+1/2,y+1/2,z
6 -x+1/2,y+1/2,-z+1/2
7 -x+1/2,-y+1/2,-z
8 x+1/2,-y+1/2,z+1/2

loop_
_atom_site_label
_atom_site_type_symbol
_atom_site_fract_x
_atom_site_fract_y
_atom_site_fract_z
_atom_site_adp_type
_atom_site_U_iso_or_equiv
_atom_site_site_symmetry_multiplicity
_atom_site_occupancy
_atom_site_calc_flag
_atom_site_refinement_flags
_atom_site_disorder_assembly
_atom_site_disorder_group
S1 S 0.261686(14) 0.13215(6) 0.141709(19) Uani 0.02582(19) 8 1 d . . .
S2 S 0.990869(15) 0.13720(6) 0.06479(3) Uani 0.0330(2) 8 1 d . . .
C1 C 0.32204(6) 0.6967(3) 0.24627(8) Uani 0.0248(7) 8 1 d . . .
C4 C 0.85542(4) 0.4307(2) 0.02217(7) Uani 0.0165(6) 8 1 d . . .
C5 C 0.39307(5) 0.5004(2) 0.24874(7) Uani 0.0194(6) 8 1 d . . .
C6 C 0.90423(6) 0.6925(3) -0.00638(9) Uani 0.0302(7) 8 1 d . . .
B1 B 0.91697(6) 0.4663(3) -0.02759(9) Uani 0.0225(7) 8 1 d . . .
B2 B 0.34408(6) 0.4404(3) 0.17388(8) Uani 0.0187(7) 8 1 d . . .
B3 B 0.33320(6) 0.3094(3) 0.28356(9) Uani 0.0215(7) 8 1 d . . .
B4 B 0.95077(6) 0.4806(3) 0.11334(9) Uani 0.0205(7) 8 1 d . . .
B5 B 0.92382(6) 0.6986(3) 0.07593(9) Uani 0.0218(7) 8 1 d . . .
B6 B 0.28983(6) 0.4922(3) 0.24001(9) Uani 0.0231(7) 8 1 d . . .
B7 B 0.89233(6) 0.5384(3) 0.09659(8) Uani 0.0199(7) 8 1 d . . .
B8 B 0.29639(6) 0.5735(3) 0.17249(8) Uani 0.0204(7) 8 1 d . . .
B9 B 0.34286(6) 0.5492(3) 0.31394(9) Uani 0.0238(7) 8 1 d . . .
B10 B 0.85839(6) 0.5242(3) -0.04414(9) Uani 0.0215(7) 8 1 d . . .
B11 B 0.30419(6) 0.3226(3) 0.19477(8) Uani 0.0178(6) 8 1 d . . .
B12 B 0.94609(6) 0.3297(3) 0.04746(9) Uani 0.0190(7) 8 1 d . . .
B13 B 0.86366(7) 0.6751(3) 0.02175(9) Uani 0.0215(7) 8 1 d . . .
B14 B 0.36690(6) 0.2785(3) 0.24283(8) Uani 0.0188(7) 8 1 d . . .
B15 B 0.35329(7) 0.6809(3) 0.20537(9) Uani 0.0208(7) 8 1 d . . .
B16 B 0.90514(6) 0.3033(3) 0.07752(8) Uani 0.0173(6) 8 1 d . . .
B17 B 0.39058(6) 0.4184(3) 0.31683(9) Uani 0.0221(7) 8 1 d . . .
B18 B 0.88412(6) 0.2946(3) -0.00953(8) Uani 0.0186(7) 8 1 d . . .
B19 B 0.38223(7) 0.6677(3) 0.29375(9) Uani 0.0217(7) 8 1 d . . .
B20 B 0.95818(6) 0.5812(3) 0.04820(9) Uani 0.0220(7) 8 1 d . . .
H1b13 H 0.8373(5) 0.778(2) 0.0152(9) Uiso 0.0258 8 1 d . . .
H1b4 H 0.9796(4) 0.472(3) 0.1625(4) Uiso 0.0246 8 1 d . . .
H1b5 H 0.9363(6) 0.8312(15) 0.1017(8) Uiso 0.0262 8 1 d . . .
H1b6 H 0.2557(3) 0.508(3) 0.2357(9) Uiso 0.0277 8 1 d . . .
H1b10 H 0.8268(4) 0.527(3) -0.0908(5) Uiso 0.0258 8 1 d . . .
H1b9 H 0.3414(7) 0.593(3) 0.3565(6) Uiso 0.0285 8 1 d . . .
H1b1 H 0.9251(7) 0.455(3) -0.0663(6) Uiso 0.027 8 1 d . . .
H1b8 H 0.2672(4) 0.636(2) 0.1302(6) Uiso 0.0245 8 1 d . . .
H1b2 H 0.3493(6) 0.414(3) 0.1331(6) Uiso 0.0224 8 1 d . . .
H1b7 H 0.8803(6) 0.562(3) 0.1309(7) Uiso 0.0238 8 1 d . . .
H1b16 H 0.9025(6) 0.1787(16) 0.1020(8) Uiso 0.0207 8 1 d . . .
H1b17 H 0.4229(4) 0.378(3) 0.3595(6) Uiso 0.0265 8 1 d . . .
H1b18 H 0.8678(6) 0.1665(16) -0.0362(8) Uiso 0.0223 8 1 d . . .
H1b3 H 0.3283(7) 0.1928(18) 0.3091(8) Uiso 0.0258 8 1 d . . .
H1b14 H 0.3846(6) 0.1505(16) 0.2419(9) Uiso 0.0225 8 1 d . . .
H1b15 H 0.3616(6) 0.7947(19) 0.1823(8) Uiso 0.0249 8 1 d . . .
H1b19 H 0.4069(5) 0.780(2) 0.3199(8) Uiso 0.026 8 1 d . . .
H1b20 H 0.9914(4) 0.643(3) 0.0597(9) Uiso 0.029(5) 8 1 d . . .
H1c1 H 0.3081(7) 0.835(2) 0.2466(10) Uiso 0.0297 8 1 d . . .
H1c6 H 0.9053(8) 0.823(2) -0.0293(10) Uiso 0.0362 8 1 d . . .
H1s1 H 0.2666(6) 0.150(3) 0.0974(9) Uiso 0.031 8 1 d . . .
H1s2 H 1.0121(10) 0.214(3) 0.045(2) Uiso 0.0395 8 0.5 d . . .
H2s2 H 0.9792(11) 0.097(4) 0.0121(9) Uiso 0.0395 8 0.5 d . . .
O1a O 0.80095(4) 0.17839(16) 0.00794(7) Uani 0.0312(5) 8 1 d . . .
O2a O 0.77808(7) 0.4839(3) 0.00708(11) Uani 0.0286(4) 8 1 d . . .
C2a C 0.80792(7) 0.3539(3) 0.01139(12) Uani 0.0193(5) 8 1 d . . .
H1o2a H 0.7510(7) 0.429(3) -0.0005(8) Uiso 0.0343 8 1 d . . .
O1b O 0.45922(13) 0.6576(4) 0.2490(4) Uani 0.0312(8) 8 0.522(5) d . . .
O2b O 0.46237(16) 0.3381(5) 0.2651(5) Uani 0.0286(7) 8 0.522(5) d . . .
C2b C 0.44254(12) 0.5049(4) 0.2558(2) Uani 0.0193(9) 8 0.522(5) d . . .
H1o2b H 0.4895(9) 0.348(3) 0.2643(12) Uiso 0.0343 8 0.522(5) d . . .
O1c O 0.4551(2) 0.3586(5) 0.2348(4) Uani 0.0312(5) 8 0.478(5) d . . .
O2c O 0.4574(2) 0.6764(6) 0.2535(5) Uani 0.0286(5) 8 0.478(5) d . . .
C2c C 0.43868(11) 0.5073(5) 0.2447(3) Uani 0.0193(5) 8 0.478(5) d . . .
H1o2c H 0.4847(7) 0.670(3) 0.2532(12) Uiso 0.0343 8 0.478(5) d . . .

loop_
_atom_site_aniso_label
_atom_site_aniso_type_symbol
_atom_site_aniso_U_11
_atom_site_aniso_U_22
_atom_site_aniso_U_33
_atom_site_aniso_U_12
_atom_site_aniso_U_13
_atom_site_aniso_U_23
S1 S 0.0225(2) 0.0241(3) 0.0256(2) -0.00641(15) 0.00796(18) -0.00306(15)
S2 S 0.0237(3) 0.0239(3) 0.0556(3) 0.00594(16) 0.0229(2) 0.00018(19)
C1 C 0.0226(8) 0.0249(9) 0.0273(8) 0.0010(7) 0.0127(7) -0.0034(7)
C4 C 0.0160(7) 0.0157(8) 0.0204(7) 0.0012(6) 0.0110(6) 0.0006(6)
C5 C 0.0186(7) 0.0164(8) 0.0254(8) -0.0017(6) 0.0124(6) -0.0018(6)
C6 C 0.0249(9) 0.0252(9) 0.0428(10) 0.0003(7) 0.0186(8) 0.0015(8)
B1 B 0.0206(8) 0.0255(10) 0.0272(9) 0.0016(7) 0.0162(7) 0.0031(7)
B2 B 0.0201(8) 0.0177(9) 0.0215(8) -0.0004(7) 0.0127(7) -0.0002(7)
B3 B 0.0200(9) 0.0256(10) 0.0197(8) -0.0058(7) 0.0104(7) 0.0001(7)
B4 B 0.0174(8) 0.0180(9) 0.0246(8) -0.0001(7) 0.0092(7) 0.0003(7)
B5 B 0.0188(9) 0.0170(9) 0.0343(9) 0.0011(7) 0.0168(8) 0.0058(7)
B6 B 0.0190(8) 0.0299(10) 0.0236(9) -0.0007(7) 0.0131(7) -0.0045(7)
B7 B 0.0211(8) 0.0176(9) 0.0234(8) -0.0007(7) 0.0130(7) -0.0008(7)
B8 B 0.0196(8) 0.0196(9) 0.0219(8) 0.0027(7) 0.0101(7) -0.0004(7)
B9 B 0.0224(9) 0.0306(10) 0.0207(8) -0.0046(8) 0.0125(7) -0.0044(7)
B10 B 0.0193(8) 0.0246(10) 0.0233(8) 0.0022(7) 0.0125(7) 0.0047(7)
B11 B 0.0163(8) 0.0190(9) 0.0198(8) -0.0012(7) 0.0102(7) -0.0007(7)
B12 B 0.0154(8) 0.0181(9) 0.0248(8) 0.0004(7) 0.0109(7) -0.0004(7)
B13 B 0.0197(9) 0.0168(9) 0.0305(9) 0.0021(7) 0.0144(8) 0.0029(7)
B14 B 0.0161(8) 0.0169(9) 0.0237(8) -0.0007(7) 0.0101(7) 0.0005(7)
B15 B 0.0226(9) 0.0168(9) 0.0249(9) 0.0001(7) 0.0133(7) 0.0000(7)
B16 B 0.0172(8) 0.0159(9) 0.0196(8) -0.0001(7) 0.0098(7) 0.0008(6)
B17 B 0.0198(8) 0.0230(10) 0.0210(8) -0.0032(7) 0.0083(7) 0.0004(7)
B18 B 0.0169(8) 0.0201(9) 0.0224(8) -0.0003(7) 0.0125(7) -0.0026(7)
B19 B 0.0204(9) 0.0212(9) 0.0243(9) -0.0020(7) 0.0117(7) -0.0047(7)
B20 B 0.0179(8) 0.0194(9) 0.0312(9) -0.0001(7) 0.0141(7) 0.0020(7)
O1a O 0.0212(5) 0.0227(6) 0.0510(7) -0.0036(4) 0.0189(5) 0.0007(5)
O2a O 0.0198(5) 0.0299(6) 0.0423(6) -0.0005(4) 0.0202(5) -0.0053(5)
C2a C 0.0176(6) 0.0226(7) 0.0198(7) 0.0004(5) 0.0108(6) 0.0003(5)
O1b O 0.0258(12) 0.0249(6) 0.0527(9) -0.0010(6) 0.0269(10) 0.0008(5)
O2b O 0.0207(11) 0.0283(6) 0.0403(8) 0.0093(6) 0.0178(9) 0.0081(5)
C2b C 0.0160(13) 0.0216(7) 0.0192(9) 0.0020(7) 0.0078(10) 0.0002(6)
O1c O 0.0243(4) 0.0272(7) 0.0504(8) -0.0024(4) 0.0249(5) -0.0076(6)
O2c O 0.0244(4) 0.0243(7) 0.0439(7) -0.0044(4) 0.0221(4) 0.0030(5)
C2c C 0.0189(5) 0.0211(8) 0.0195(8) -0.0020(5) 0.0107(5) 0.0009(6)

loop_
_atom_type_symbol
_atom_type_scat_dispersion_real
_atom_type_scat_dispersion_imag
_atom_type_scat_source
C 0.0181 0.0091 'International Tables Vol C tables 4.2.6.8 and 6.1.1.1'
H 0.0000 0.0000 'International Tables Vol C tables 4.2.6.8 and 6.1.1.1'
B 0.0090 0.0039 'International Tables Vol C tables 4.2.6.8 and 6.1.1.1'
O 0.0492 0.0322 'International Tables Vol C tables 4.2.6.8 and 6.1.1.1'
S 0.3331 0.5567 'International Tables Vol C tables 4.2.6.8 and 6.1.1.1'

loop_
_exptl_crystal_face_index_h
_exptl_crystal_face_index_k
_exptl_crystal_face_index_l
_exptl_crystal_face_perp_dist
? ? ? ?

loop_
_geom_angle_atom_site_label_1
_geom_angle_atom_site_label_2
_geom_angle_atom_site_label_3
_geom_angle_site_symmetry_1
_geom_angle_site_symmetry_2
_geom_angle_site_symmetry_3
_geom_angle
_geom_angle_publ_flag
B11 S1 H1s1 . . . 97.9(9) ?
B12 S2 H1s2 . . . 97.9(13) ?
B12 S2 H2s2 . . . 97.9(16) ?
H1s2 S2 H2s2 . . . 68(2) ?
C2b C5 C2c . . . 8.4(3) ?
C2a O2a H1o2a . . . 110.1(13) ?
C4 C2a O1a . . . 119.48(19) ?
C4 C2a O2a . . . 115.09(18) ?
O1a C2a O2a . . . 125.4(2) ?
C2b O1b O2c . . . 104(3) ?
C2b O1b C2c . . . 10.5(3) ?
C2b O1b H1o2c . . . 125.3(15) ?
O2c O1b C2c . . . 108(3) ?
O2c O1b H1o2c . . . 116(3) ?
C2c O1b H1o2c . . . 127.1(16) ?
C2b O2b H1o2b . . . 110.1(13) ?
C2b O2b O1c . . . 74.5(6) ?
C2b O2b C2c . . . 9.3(3) ?
H1o2b O2b O1c . . . 77.8(19) ?
H1o2b O2b C2c . . . 108.7(14) ?
O1c O2b C2c . . . 65.5(6) ?
C5 C2b O1b . . . 120.4(3) ?
C5 C2b O2b . . . 114.1(4) ?
C5 C2b O1c . . . 117.3(3) ?
C5 C2b O2c . . . 113.9(4) ?
C5 C2b C2c . . . 85.4(16) ?
O1b C2b O2b . . . 125.4(5) ?
O1b C2b O1c . . . 113.0(6) ?
O1b C2b O2c . . . 8.4(6) ?
O1b C2b C2c . . . 79.5(13) ?
O2b C2b O1c . . . 28.9(6) ?
O2b C2b O2c . . . 132.0(6) ?
O2b C2b C2c . . . 102.1(15) ?
O1c C2b O2c . . . 121.4(7) ?
O1c C2b C2c . . . 73.9(14) ?
O2c C2b C2c . . . 83.7(13) ?
O2b O1c C2b . . . 76.5(8) ?
O2b O1c C2c . . . 86.4(9) ?
C2b O1c C2c . . . 10.1(3) ?
O1b O2c C2b . . . 68(3) ?
O1b O2c C2c . . . 63(3) ?
O1b O2c H1o2c . . . 52(3) ?
C2b O2c C2c . . . 10.0(3) ?
C2b O2c H1o2c . . . 110.2(14) ?
C2c O2c H1o2c . . . 110.1(14) ?
C5 C2c O1b . . . 122.0(4) ?
C5 C2c O2b . . . 110.4(5) ?
C5 C2c C2b . . . 86.1(18) ?
C5 C2c O1c . . . 120.3(4) ?
C5 C2c O2c . . . 114.3(5) ?
O1b C2c O2b . . . 121.6(4) ?
O1b C2c C2b . . . 90.0(13) ?
O1b C2c O1c . . . 117.7(6) ?
O1b C2c O2c . . . 8.3(6) ?
O2b C2c C2b . . . 68.6(13) ?
O2b C2c O1c . . . 28.2(6) ?
O2b C2c O2c . . . 126.5(4) ?
C2b C2c O1c . . . 96.0(14) ?
C2b C2c O2c . . . 86.3(13) ?
O1c C2c O2c . . . 125.4(7) ?
O1b H1o2c O2c . . . 11.3(7) ?

loop_
_geom_bond_atom_site_label_1
_geom_bond_atom_site_label_2
_geom_bond_site_symmetry_1
_geom_bond_site_symmetry_2
_geom_bond_distance
_geom_bond_publ_flag
S1 B11 . . 1.8574(17) ?
S1 H1s1 . . 1.12(2) ?
S2 B12 . . 1.8527(19) ?
S2 H1s2 . . 1.12(4) ?
S2 H2s2 . . 1.12(2) ?
C4 C2a . . 1.518(3) ?
C5 C2b . . 1.519(5) ?
C5 C2c . . 1.518(5) ?
B1 H1b1 . . 1.06(2) ?
B2 H1b2 . . 1.058(19) ?
B3 H1b3 . . 1.058(18) ?
B4 H1b4 . . 1.058(8) ?
B5 H1b5 . . 1.058(12) ?
B6 H1b6 . . 1.058(14) ?
B7 H1b7 . . 1.06(2) ?
B8 H1b8 . . 1.058(12) ?
B9 H1b9 . . 1.058(18) ?
B10 H1b10 . . 1.058(8) ?
B13 H1b13 . . 1.058(16) ?
B14 H1b14 . . 1.058(15) ?
B15 H1b15 . . 1.058(19) ?
B16 H1b16 . . 1.058(16) ?
B17 H1b17 . . 1.058(10) ?
B18 H1b18 . . 1.058(12) ?
B19 H1b19 . . 1.058(13) ?
B20 H1b20 . . 1.058(14) ?
O1a C2a . . 1.228(2) ?
O2a C2a . . 1.282(3) ?
O2a H1o2a . . 0.89(2) ?
O1b C2b . . 1.228(6) ?
O1b O2c . . 0.194(12) ?
O1b C2c . . 1.207(5) ?
O1b H1o2c . . 0.78(3) ?
O2b C2b . . 1.282(5) ?
O2b H1o2b . . 0.89(3) ?
O2b O1c . . 0.637(13) ?
O2b C2c . . 1.347(5) ?
C2b O1c . . 1.270(7) ?
C2b O2c . . 1.287(7) ?
C2b C2c . . 0.223(7) ?
O1c C2c . . 1.228(7) ?
O2c C2c . . 1.282(6) ?
O2c H1o2c . . 0.89(3) ?

loop_
_geom_hbond_atom_site_label_D
_geom_hbond_atom_site_label_H
_geom_hbond_atom_site_label_A
_geom_hbond_site_symmetry_D
_geom_hbond_site_symmetry_H
_geom_hbond_site_symmetry_A
_geom_hbond_distance_DH
_geom_hbond_distance_HA
_geom_hbond_distance_DA
_geom_hbond_angle_DHA
_geom_hbond_publ_flag
O2a H1o2a O1a . . 7_655 0.89(2) 1.76(2) 2.641(3) 174.9(18) ?
O2b H1o2b O2b . . 2_655 0.89(3) 1.98(4) 2.838(13) 162(2) ?
O2b H1o2b O1c . . 2_655 0.89(3) 1.78(3) 2.662(11) 178(2) ?
O1c H1o2b O2b . . 2_655 0.98(2) 1.98(4) 2.662(11) 125(2) ?
O1c H1o2b O1c . . 2_655 0.98(2) 1.78(3) 2.617(9) 142(3) ?
O1b H1o2c O1b . . 2_655 0.78(3) 1.83(3) 2.605(8) 168(2) ?
O1b H1o2c O2c . . 2_655 0.78(3) 1.95(3) 2.720(12) 169(3) ?
O2c H1o2c O1b . . 2_655 0.89(3) 1.83(3) 2.720(12) 179(2) ?
O2c H1o2c O2c . . 2_655 0.89(3) 1.95(3) 2.832(14) 175(2) ?

loop_
_geom_torsion_atom_site_label_1
_geom_torsion_atom_site_label_2
_geom_torsion_atom_site_label_3
_geom_torsion_atom_site_label_4
_geom_torsion_site_symmetry_1
_geom_torsion_site_symmetry_2
_geom_torsion_site_symmetry_3
_geom_torsion_site_symmetry_4
_geom_torsion
_geom_torsion_publ_flag
? ? ? ? ? ? ? ? ? ?

loop_
_restr_angle_atom_site_label_1
_restr_angle_site_symmetry_1
_restr_angle_atom_site_label_2
_restr_angle_site_symmetry_2
_restr_angle_atom_site_label_3
_restr_angle_site_symmetry_3
_restr_angle_target
_restr_angle_target_weight_param
? ? ? ? ? ? ? ?

loop_
_restr_distance_atom_site_label_1
_restr_distance_site_symmetry_1
_restr_distance_atom_site_label_2
_restr_distance_site_symmetry_2
_restr_distance_target
_restr_distance_target_weight_param
? ? ? ? ? ?

loop_
_restr_equal_angle_atom_site_label_1
_restr_equal_angle_site_symmetry_1
_restr_equal_angle_atom_site_label_2
_restr_equal_angle_site_symmetry_2
_restr_equal_angle_atom_site_label_3
_restr_equal_angle_site_symmetry_3
_restr_equal_angle_class_class_id
_restr_equal_angle_class_target_weight_param
B12 . S2 . H1s2 . 4 0.01
B12 . S2 . H2s2 . 4 0.01
B11 . S1 . H1s1 . 4 0.01

loop_
_restr_equal_distance_atom_site_label_1
_restr_equal_distance_site_symmetry_1
_restr_equal_distance_atom_site_label_2
_restr_equal_distance_site_symmetry_2
_restr_equal_distance_class_class_id
_restr_equal_distance_class_target_weight_param
B13 . H1b13 . 1 0.001
B4 . H1b4 . 1 0.001
B5 . H1b5 . 1 0.001
B1 . H1b1 . 1 0.001
B2 . H1b2 . 1 0.001
B3 . H1b3 . 1 0.001
B6 . H1b6 . 1 0.001
B7 . H1b7 . 1 0.001
B9 . H1b9 . 1 0.001
B10 . H1b10 . 1 0.001
B17 . H1b17 . 1 0.001
B16 . H1b16 . 1 0.001
B15 . H1b15 . 1 0.001
B18 . H1b18 . 1 0.001
B14 . H1b14 . 1 0.001
B19 . H1b19 . 1 0.001
B20 . H1b20 . 1 0.001
B8 . H1b8 . 1 0.001
C1 . H1c1 . 2 0.001
C6 . H1c6 . 2 0.001
S1 . H1s1 . 3 0.001
S2 . H1s2 . 3 0.001
S2 . H2s2 . 3 0.001
C4 . C2a . 4 0.001
C5 . C2b . 4 0.001
C5 . C2c . 4 0.001

loop_
_restr_equal_torsion_atom_site_label_1
_restr_equal_torsion_site_symmetry_1
_restr_equal_torsion_atom_site_label_2
_restr_equal_torsion_site_symmetry_2
_restr_equal_torsion_atom_site_label_3
_restr_equal_torsion_site_symmetry_3
_restr_equal_torsion_atom_site_label_4
_restr_equal_torsion_site_symmetry_4
_restr_equal_torsion_class_class_id
_restr_equal_torsion_class_target_weight_param
? ? ? ? ? ? ? ? ? ?

loop_
_restr_torsion_atom_site_label_1
_restr_torsion_site_symmetry_1
_restr_torsion_atom_site_label_2
_restr_torsion_site_symmetry_2
_restr_torsion_atom_site_label_3
_restr_torsion_site_symmetry_3
_restr_torsion_atom_site_label_4
_restr_torsion_site_symmetry_4
_restr_torsion_angle_target
_restr_torsion_weight_param
? ? ? ? ? ? ? ? ? ?

loop_
_twin_individual_id
_twin_individual_mass_fraction_refined
_twin_individual_twin_matrix_11
_twin_individual_twin_matrix_12
_twin_individual_twin_matrix_13
_twin_individual_twin_matrix_21
_twin_individual_twin_matrix_22
_twin_individual_twin_matrix_23
_twin_individual_twin_matrix_31
_twin_individual_twin_matrix_32
_twin_individual_twin_matrix_33
? ? ? ? ? ? ? ? ? ? ?

loop_
_jana_atom_site_adp_c_label
_jana_atom_site_adp_c_type_symbol
_jana_atom_site_adp_c_111
_jana_atom_site_adp_c_112
_jana_atom_site_adp_c_113
_jana_atom_site_adp_c_122
_jana_atom_site_adp_c_123
_jana_atom_site_adp_c_133
_jana_atom_site_adp_c_222
_jana_atom_site_adp_c_223
_jana_atom_site_adp_c_233
_jana_atom_site_adp_c_333
? ? ? ? ? ? ? ? ? ? ? ?

loop_
_jana_atom_site_adp_d_label
_jana_atom_site_adp_d_type_symbol
_jana_atom_site_adp_d_1111
_jana_atom_site_adp_d_1112
_jana_atom_site_adp_d_1113
_jana_atom_site_adp_d_1122
_jana_atom_site_adp_d_1123
_jana_atom_site_adp_d_1133
_jana_atom_site_adp_d_1222
_jana_atom_site_adp_d_1223
_jana_atom_site_adp_d_1233
_jana_atom_site_adp_d_1333
_jana_atom_site_adp_d_2222
_jana_atom_site_adp_d_2223
_jana_atom_site_adp_d_2233
_jana_atom_site_adp_d_2333
_jana_atom_site_adp_d_3333
? ? ? ? ? ? ? ? ? ? ? ? ? ? ? ? ?

loop_
_jana_atom_site_adp_e_label
_jana_atom_site_adp_e_type_symbol
_jana_atom_site_adp_e_11111
_jana_atom_site_adp_e_11112
_jana_atom_site_adp_e_11113
_jana_atom_site_adp_e_11122
_jana_atom_site_adp_e_11123
_jana_atom_site_adp_e_11133
_jana_atom_site_adp_e_11222
_jana_atom_site_adp_e_11223
_jana_atom_site_adp_e_11233
_jana_atom_site_adp_e_11333
_jana_atom_site_adp_e_12222
_jana_atom_site_adp_e_12223
_jana_atom_site_adp_e_12233
_jana_atom_site_adp_e_12333
_jana_atom_site_adp_e_13333
_jana_atom_site_adp_e_22222
_jana_atom_site_adp_e_22223
_jana_atom_site_adp_e_22233
_jana_atom_site_adp_e_22333
_jana_atom_site_adp_e_23333
_jana_atom_site_adp_e_33333
? ? ? ? ? ? ? ? ? ? ? ? ? ? ? ? ? ? ? ? ? ? ?

loop_
_jana_atom_site_adp_f_label
_jana_atom_site_adp_f_type_symbol
_jana_atom_site_adp_f_111111
_jana_atom_site_adp_f_111112
_jana_atom_site_adp_f_111113
_jana_atom_site_adp_f_111122
_jana_atom_site_adp_f_111123
_jana_atom_site_adp_f_111133
_jana_atom_site_adp_f_111222
_jana_atom_site_adp_f_111223
_jana_atom_site_adp_f_111233
_jana_atom_site_adp_f_111333
_jana_atom_site_adp_f_112222
_jana_atom_site_adp_f_112223
_jana_atom_site_adp_f_112233
_jana_atom_site_adp_f_112333
_jana_atom_site_adp_f_113333
_jana_atom_site_adp_f_122222
_jana_atom_site_adp_f_122223
_jana_atom_site_adp_f_122233
_jana_atom_site_adp_f_122333
_jana_atom_site_adp_f_123333
_jana_atom_site_adp_f_133333
_jana_atom_site_adp_f_222222
_jana_atom_site_adp_f_222223
_jana_atom_site_adp_f_222233
_jana_atom_site_adp_f_222333
_jana_atom_site_adp_f_223333
_jana_atom_site_adp_f_233333
_jana_atom_site_adp_f_333333
? ? ? ? ? ? ? ? ? ? ? ? ? ? ? ? ? ? ? ? ? ? ? ? ? ? ? ? ? ?
